data_1574944
loop_
_publ_author_name
'Song, Yanqing'
'Tsuji, Yuta'
'Sugimoto, Kunihisa'
'Kikuchi, Takashi'
'Shi, Yuxin'
'Murakami, Yusuke'
'Hiramatsu, Kotaro'
'Le Ouay, Benjamin'
'Ohba, Masaaki'
'Ohtani, Ryo'

_publ_section_title
;
 A ferroelectric proton conductor with colossal polarization induced by
 in-plane symmetry breaking in a two-dimensional coordination polymer.
;
_journal_issue 29
_journal_name_full 'Chemical science'
_journal_page_first 13413
_journal_page_last 13421
_journal_paper_doi 10.1039/d4sc08700c
_journal_volume 16
_journal_year 2025
_chemical_formula_moiety 'C38 H28 Mn2 N10 O4 Re'
_chemical_formula_sum 'C38 H28 Mn2 N10 O4 Re'
_chemical_formula_weight 984.78
_space_group_crystal_system tetragonal
_space_group_IT_number 130
_space_group_name_Hall '-P 4a 2ac'
_space_group_name_H-M_alt 'P 4/n c c :2'
_atom_sites_solution_hydrogens geom
_audit_creation_date 2024-11-28
_audit_creation_method
;
Olex2 1.5
(compiled 2024.02.16 svn.r378c4104 for OlexSys, GUI svn.r6928)
;
_audit_update_record
;
2024-12-16 deposited with the CCDC.	2025-06-02 downloaded from the CCDC.
;
_cell_angle_alpha 90
_cell_angle_beta 90
_cell_angle_gamma 90
_cell_formula_units_Z 4
_cell_length_a 14.4280(3)
_cell_length_b 14.4280(3)
_cell_length_c 18.3832(9)
_cell_measurement_reflns_used 7526
_cell_measurement_temperature 350
_cell_measurement_theta_max 29.3560
_cell_measurement_theta_min 2.5730
_cell_volume 3826.8(2)
_computing_cell_refinement 'CrysAlisPro 1.171.39.46e (Rigaku OD, 2018)'
_computing_data_collection 'CrysAlisPro 1.171.39.46e (Rigaku OD, 2018)'
_computing_data_reduction 'CrysAlisPro 1.171.39.46e (Rigaku OD, 2018)'
_computing_molecular_graphics 'Olex2 1.5 (Dolomanov et al., 2009)'
_computing_publication_material 'Olex2 1.5 (Dolomanov et al., 2009)'
_computing_structure_refinement 'SHELXL 2018/3 (Sheldrick, 2015)'
_computing_structure_solution 'SHELXT 2018/2 (Sheldrick, 2018)'
_diffrn_ambient_temperature 350
_diffrn_measured_fraction_theta_full 0.998
_diffrn_measured_fraction_theta_max 0.904
_diffrn_measurement_details
;
List of Runs (angles in degrees, time in seconds):

  # Type    Start    End  Width  t~exp~   \w     \q     \k     \f   Frames
#--------------------------------------------------------------------------
  1  \w     34.00  61.00   0.50    2.00    --    5.00  45.00  30.00   54
  2  \w      2.00  27.00   0.50    2.00    --    5.00  45.00  30.00   50
  3  \w    -99.00   8.00   0.50    2.00    --  -10.20  45.00  60.00  214
;
_diffrn_measurement_device 'four-circle diffractometer'
_diffrn_measurement_device_type 'XtaLAB AFC10 (RCD3): fixed-chi single'
_diffrn_measurement_method '\w scans'
_diffrn_radiation_type MoK\a
_diffrn_radiation_wavelength 0.71073
_diffrn_reflns_av_R_equivalents 0.0259
_diffrn_reflns_av_unetI/netI 0.0204
_diffrn_reflns_Laue_measured_fraction_full 0.998
_diffrn_reflns_Laue_measured_fraction_max 0.904
_diffrn_reflns_limit_h_max 19
_diffrn_reflns_limit_h_min -20
_diffrn_reflns_limit_k_max 18
_diffrn_reflns_limit_k_min -16
_diffrn_reflns_limit_l_max 25
_diffrn_reflns_limit_l_min -25
_diffrn_reflns_number 17592
_diffrn_reflns_point_group_measured_fraction_full 0.998
_diffrn_reflns_point_group_measured_fraction_max 0.904
_diffrn_reflns_theta_full 25.242
_diffrn_reflns_theta_max 30.975
_diffrn_reflns_theta_min 2.627
_exptl_absorpt_coefficient_mu 3.859
_exptl_absorpt_correction_T_max 1.00000
_exptl_absorpt_correction_T_min 0.63381
_exptl_absorpt_correction_type multi-scan
_exptl_absorpt_process_details
;
CrysAlisPro 1.171.39.46e (Rigaku Oxford Diffraction, 2018)
Empirical absorption correction using spherical harmonics,
 implemented in SCALE3 ABSPACK scaling algorithm.
;
_exptl_crystal_colour brown
_exptl_crystal_colour_primary brown
_exptl_crystal_density_diffrn 1.709
_exptl_crystal_description block
_exptl_crystal_F_000 1932
_exptl_crystal_size_max 0.3
_exptl_crystal_size_mid 0.3
_exptl_crystal_size_min 0.2
_refine_diff_density_max 2.267
_refine_diff_density_min -1.284
_refine_diff_density_rms 0.087
_refine_ls_extinction_method none
_refine_ls_goodness_of_fit_ref 1.112
_refine_ls_hydrogen_treatment constr
_refine_ls_matrix_type full
_refine_ls_number_parameters 129
_refine_ls_number_reflns 2763
_refine_ls_number_restraints 25
_refine_ls_restrained_S_all 1.160
_refine_ls_R_factor_all 0.0598
_refine_ls_R_factor_gt 0.0380
_refine_ls_shift/su_max 0.002
_refine_ls_shift/su_mean 0.000
_refine_ls_structure_factor_coef Fsqd
_refine_ls_weighting_details 'w=1/[\s^2^(Fo^2^)+(0.0363P)^2^+5.9040P] where P=(Fo^2^+2Fc^2^)/3'
_refine_ls_weighting_scheme calc
_refine_ls_wR_factor_gt 0.0843
_refine_ls_wR_factor_ref 0.0916
_reflns_Friedel_coverage 0.000
_reflns_number_gt 2059
_reflns_number_total 2763
_reflns_threshold_expression 'I > 2\s(I)'
_cod_data_source_file d4sc08700c2.cif
_cod_data_source_block mnremecn_350_c_2
_cod_depositor_comments 'Adding full bibliography for 1574937--1574947.cif.'
_cod_original_sg_symbol_H-M 'P 4/n c c'
_cod_database_code 1574944
_shelx_shelxl_version_number 2018/3
_shelx_space_group_comment
;
The symmetry employed for this shelxl refinement is uniquely defined
by the following loop, which should always be used as a source of
symmetry information in preference to the above space-group names.
They are only intended as comments.
;
_olex2_refinement_description
;
1. Fixed Uiso
 At 1.2 times of:
  All C(H) groups, All C(H,H) groups
2. Restrained distances
 C8-C8_$1
 1.54 with sigma of 0.02
3. Uiso/Uaniso restraints and constraints
Re1 \\sim N4 \\sim C10 \\sim C11: within 2.5A with sigma of 0.01 and sigma for
terminal atoms of 0.02 within 2.5A
4.a Secondary CH2 refined with riding coordinates:
 C8(H8A,H8B)
4.b Aromatic/amide H refined with riding coordinates:
 C2(H2), C7(H7), C3(H3), C4(H4), C5(H5)
;
_olex2_submission_special_instructions 'No special instructions were received'
_oxdiff_exptl_absorpt_empirical_details
;
Empirical correction (ABSPACK) includes:
- Absorption correction using spherical harmonics
- Frame scaling
;

loop_
_space_group_symop_operation_xyz
'x, y, z'
'-x+1/2, -y+1/2, z'
'-y+1/2, x, z'
'y, -x+1/2, z'
'-x, y+1/2, -z+1/2'
'x+1/2, -y, -z+1/2'
'y+1/2, x+1/2, -z+1/2'
'-y, -x, -z+1/2'
'-x, -y, -z'
'x-1/2, y-1/2, -z'
'y-1/2, -x, -z'
'-y, x-1/2, -z'
'x, -y-1/2, z-1/2'
'-x-1/2, y, z-1/2'
'-y-1/2, -x-1/2, z-1/2'
'y, x, z-1/2'

loop_
_atom_site_label
_atom_site_type_symbol
_atom_site_fract_x
_atom_site_fract_y
_atom_site_fract_z
_atom_site_U_iso_or_equiv
_atom_site_adp_type
_atom_site_occupancy
_atom_site_site_symmetry_order
_atom_site_calc_flag
_atom_site_refinement_flags_posn
_atom_site_refinement_flags_adp
_atom_site_refinement_flags_occupancy
_atom_site_disorder_assembly
_atom_site_disorder_group
Re1 Re 0.250000 0.250000 0.66776(2) 0.04188(10) Uani 1 4 d S TU P . .
Mn1 Mn 0.55206(3) 0.44794(3) 0.750000 0.04103(18) Uani 1 2 d S T P . .
O1 O 0.6419(2) 0.4144(2) 0.68095(16) 0.0591(7) Uani 1 1 d . . . . .
C1 C 0.6538(3) 0.4455(3) 0.6143(2) 0.0536(10) Uani 1 1 d . . . . .
N1 N 0.5062(3) 0.5500(3) 0.6880(2) 0.0690(11) Uani 1 1 d . . . . .
C9 C 0.3769(3) 0.3162(3) 0.6849(3) 0.0621(12) Uani 1 1 d . . . . .
N2 N 0.4450(3) 0.3524(3) 0.6973(3) 0.0896(15) Uani 1 1 d . . . . .
C6 C 0.6031(4) 0.5193(4) 0.5836(3) 0.0734(14) Uani 1 1 d . . . . .
C2 C 0.7206(3) 0.4049(4) 0.5696(3) 0.0617(12) Uani 1 1 d . . . . .
H2 H 0.755408 0.355599 0.587380 0.074 Uiso 1 1 calc R U . . .
C7 C 0.5333(5) 0.5688(4) 0.6238(3) 0.097(2) Uani 1 1 d . . . . .
H7 H 0.505539 0.619010 0.600779 0.116 Uiso 1 1 calc R U . . .
C3 C 0.7360(3) 0.4355(4) 0.5007(3) 0.0760(15) Uani 1 1 d . . . . .
H3 H 0.781903 0.407157 0.473023 0.091 Uiso 1 1 calc R U . . .
C8 C 0.4386(5) 0.6100(4) 0.7239(3) 0.120(3) Uani 1 1 d D . . . .
H8A H 0.470375 0.661769 0.746477 0.144 Uiso 1 1 calc R U . . .
H8B H 0.395791 0.634482 0.688070 0.144 Uiso 1 1 calc R U . . .
C4 C 0.6864(5) 0.5066(5) 0.4706(3) 0.098(2) Uani 1 1 d . . . . .
H4 H 0.697328 0.525703 0.423049 0.117 Uiso 1 1 calc R U . . .
C5 C 0.6204(5) 0.5487(5) 0.5123(4) 0.107(2) Uani 1 1 d . . . . .
H5 H 0.586415 0.597654 0.492992 0.128 Uiso 1 1 calc R U . . .
N3 N 0.250000 0.250000 0.5777(4) 0.073(2) Uani 1 4 d S T P . .
C11 C 0.250000 0.250000 0.9263(10) 0.157(6) Uani 1 4 d S TU P . .
C10 C 0.250000 0.250000 0.8535(7) 0.093(3) Uani 1 4 d S TU P . .
N4 N 0.250000 0.250000 0.7977(7) 0.104(3) Uani 1 4 d S TU P . .

loop_
_atom_site_aniso_label
_atom_site_aniso_U_11
_atom_site_aniso_U_22
_atom_site_aniso_U_33
_atom_site_aniso_U_23
_atom_site_aniso_U_13
_atom_site_aniso_U_12
Re1 0.03532(11) 0.03532(11) 0.05499(18) 0.000 0.000 0.000
Mn1 0.0316(2) 0.0316(2) 0.0599(4) 0.0001(3) 0.0001(3) 0.0018(3)
O1 0.0490(16) 0.0601(18) 0.0683(18) 0.0005(15) 0.0076(14) 0.0173(13)
C1 0.039(2) 0.051(2) 0.071(3) -0.008(2) 0.0045(19) -0.0029(17)
N1 0.070(3) 0.063(2) 0.073(2) 0.020(2) 0.026(2) 0.033(2)
C9 0.044(2) 0.040(2) 0.103(3) -0.012(2) -0.012(2) 0.0039(18)
N2 0.051(2) 0.065(3) 0.153(4) -0.020(3) -0.026(3) -0.004(2)
C6 0.072(3) 0.068(3) 0.080(3) 0.016(3) 0.028(3) 0.021(3)
C2 0.042(2) 0.061(3) 0.082(3) -0.018(2) 0.005(2) 0.000(2)
C7 0.108(5) 0.092(4) 0.090(4) 0.038(3) 0.033(4) 0.055(4)
C3 0.053(3) 0.087(4) 0.089(3) -0.024(3) 0.023(3) -0.006(2)
C8 0.141(6) 0.111(5) 0.109(5) 0.047(4) 0.055(4) 0.094(5)
C4 0.104(5) 0.110(5) 0.079(4) 0.012(3) 0.039(3) 0.012(4)
C5 0.119(5) 0.104(5) 0.097(4) 0.038(4) 0.049(4) 0.042(4)
N3 0.076(4) 0.076(4) 0.068(5) 0.000 0.000 0.000
C11 0.185(9) 0.185(9) 0.101(9) 0.000 0.000 0.000
C10 0.112(5) 0.112(5) 0.053(5) 0.000 0.000 0.000
N4 0.118(4) 0.118(4) 0.075(5) 0.000 0.000 0.000

loop_
_atom_type_symbol
_atom_type_description
_atom_type_scat_dispersion_real
_atom_type_scat_dispersion_imag
_atom_type_scat_source
C C 0.0033 0.0016 'International Tables Vol C Tables 4.2.6.8 and 6.1.1.4'
H H 0.0000 0.0000 'International Tables Vol C Tables 4.2.6.8 and 6.1.1.4'
Mn Mn 0.3368 0.7283 'International Tables Vol C Tables 4.2.6.8 and 6.1.1.4'
N N 0.0061 0.0033 'International Tables Vol C Tables 4.2.6.8 and 6.1.1.4'
O O 0.0106 0.0060 'International Tables Vol C Tables 4.2.6.8 and 6.1.1.4'
Re Re -1.0185 7.2310 'International Tables Vol C Tables 4.2.6.8 and 6.1.1.4'

loop_
_geom_angle_atom_site_label_1
_geom_angle_atom_site_label_2
_geom_angle_atom_site_label_3
_geom_angle
_geom_angle_site_symmetry_1
_geom_angle_site_symmetry_3
_geom_angle_publ_flag
C9 Re1 C9 88.70(4) 2 3 ?
C9 Re1 C9 88.70(5) 4 . ?
C9 Re1 C9 88.70(5) 3 . ?
C9 Re1 C9 88.70(4) 2 4 ?
C9 Re1 C9 162.7(3) 3 4 ?
C9 Re1 C9 162.7(3) 2 . ?
C9 Re1 N4 81.33(15) . . ?
C9 Re1 N4 81.33(15) 4 . ?
C9 Re1 N4 81.33(15) 2 . ?
C9 Re1 N4 81.33(15) 3 . ?
N3 Re1 C9 98.67(15) . 2 ?
N3 Re1 C9 98.67(15) . . ?
N3 Re1 C9 98.67(15) . 4 ?
N3 Re1 C9 98.67(15) . 3 ?
N3 Re1 N4 180.0 . . ?
O1 Mn1 O1 95.82(18) 8_666 . ?
O1 Mn1 N1 91.89(14) 8_666 8_666 ?
O1 Mn1 N1 172.14(15) 8_666 . ?
O1 Mn1 N1 172.14(15) . 8_666 ?
O1 Mn1 N1 91.89(14) . . ?
O1 Mn1 N2 91.43(17) . . ?
O1 Mn1 N2 92.53(17) . 8_666 ?
O1 Mn1 N2 91.43(17) 8_666 8_666 ?
O1 Mn1 N2 92.53(17) 8_666 . ?
N1 Mn1 N1 80.4(2) 8_666 . ?
N1 Mn1 N2 88.8(2) . . ?
N1 Mn1 N2 86.7(2) . 8_666 ?
N1 Mn1 N2 88.8(2) 8_666 8_666 ?
N1 Mn1 N2 86.7(2) 8_666 . ?
N2 Mn1 N2 174.1(2) . 8_666 ?
C1 O1 Mn1 129.2(3) . . ?
O1 C1 C6 124.2(4) . . ?
O1 C1 C2 119.6(4) . . ?
C2 C1 C6 116.1(4) . . ?
C7 N1 Mn1 126.2(3) . . ?
C7 N1 C8 119.9(4) . . ?
C8 N1 Mn1 113.8(3) . . ?
N2 C9 Re1 177.1(5) . . ?
C9 N2 Mn1 161.2(5) . . ?
C1 C6 C7 122.2(4) . . ?
C5 C6 C1 120.7(5) . . ?
C5 C6 C7 117.1(5) . . ?
C1 C2 H2 119.2 . . ?
C3 C2 C1 121.6(5) . . ?
C3 C2 H2 119.2 . . ?
N1 C7 C6 125.9(5) . . ?
N1 C7 H7 117.1 . . ?
C6 C7 H7 117.1 . . ?
C2 C3 H3 118.8 . . ?
C2 C3 C4 122.3(5) . . ?
C4 C3 H3 118.8 . . ?
N1 C8 H8A 109.5 . . ?
N1 C8 H8B 109.5 . . ?
C8 C8 N1 110.7(4) 8_666 . ?
C8 C8 H8A 109.5 8_666 . ?
C8 C8 H8B 109.5 8_666 . ?
H8A C8 H8B 108.1 . . ?
C3 C4 H4 120.9 . . ?
C5 C4 C3 118.2(5) . . ?
C5 C4 H4 120.9 . . ?
C6 C5 H5 119.5 . . ?
C4 C5 C6 121.0(6) . . ?
C4 C5 H5 119.5 . . ?
N4 C10 C11 180.0 . . ?
C10 N4 Re1 180.0 . . ?

loop_
_geom_bond_atom_site_label_1
_geom_bond_atom_site_label_2
_geom_bond_distance
_geom_bond_site_symmetry_2
_geom_bond_publ_flag
Re1 C9 2.089(4) 2 ?
Re1 C9 2.089(4) . ?
Re1 C9 2.089(4) 3 ?
Re1 C9 2.089(4) 4 ?
Re1 N3 1.655(8) . ?
Re1 N4 2.389(12) . ?
Mn1 O1 1.878(3) 8_666 ?
Mn1 O1 1.878(3) . ?
Mn1 N1 1.976(4) 8_666 ?
Mn1 N1 1.976(4) . ?
Mn1 N2 2.285(4) . ?
Mn1 N2 2.285(4) 8_666 ?
O1 C1 1.317(5) . ?
C1 C6 1.409(6) . ?
C1 C2 1.395(6) . ?
N1 C7 1.273(6) . ?
N1 C8 1.461(6) . ?
C9 N2 1.137(5) . ?
C6 C7 1.438(7) . ?
C6 C5 1.401(7) . ?
C2 H2 0.9300 . ?
C2 C3 1.360(7) . ?
C7 H7 0.9300 . ?
C3 H3 0.9300 . ?
C3 C4 1.367(8) . ?
C8 C8 1.379(10) 8_666 ?
C8 H8A 0.9700 . ?
C8 H8B 0.9700 . ?
C4 H4 0.9300 . ?
C4 C5 1.365(8) . ?
C5 H5 0.9300 . ?
C11 C10 1.339(19) . ?
C10 N4 1.025(16) . ?

loop_
_geom_torsion_atom_site_label_1
_geom_torsion_atom_site_label_2
_geom_torsion_atom_site_label_3
_geom_torsion_atom_site_label_4
_geom_torsion
_geom_torsion_site_symmetry_1
_geom_torsion_site_symmetry_2
_geom_torsion_site_symmetry_3
_geom_torsion_site_symmetry_4
_geom_torsion_publ_flag
Mn1 O1 C1 C6 6.0(6) . . . . ?
Mn1 O1 C1 C2 -174.3(3) . . . . ?
Mn1 N1 C7 C6 -0.1(11) . . . . ?
Mn1 N1 C8 C8 -28.5(11) . . . 8_666 ?
O1 Mn1 O1 C1 174.0(4) 8_666 . . . ?
O1 C1 C6 C7 0.9(8) . . . . ?
O1 C1 C6 C5 179.6(6) . . . . ?
O1 C1 C2 C3 -179.2(4) . . . . ?
C1 C6 C7 N1 -3.8(11) . . . . ?
C1 C6 C5 C4 0.2(11) . . . . ?
C1 C2 C3 C4 -1.1(8) . . . . ?
N1 Mn1 O1 C1 -7.5(4) . . . . ?
N2 Mn1 O1 C1 81.3(4) . . . . ?
N2 Mn1 O1 C1 -94.3(4) 8_666 . . . ?
C6 C1 C2 C3 0.5(7) . . . . ?
C2 C1 C6 C7 -178.8(6) . . . . ?
C2 C1 C6 C5 -0.1(8) . . . . ?
C2 C3 C4 C5 1.2(10) . . . . ?
C7 N1 C8 C8 154.7(9) . . . 8_666 ?
C7 C6 C5 C4 179.0(7) . . . . ?
C3 C4 C5 C6 -0.7(12) . . . . ?
C8 N1 C7 C6 176.2(7) . . . . ?
C5 C6 C7 N1 177.5(7) . . . . ?
